data_7213081
loop_
_publ_author_name
'Robertson, Neil'
'Bergemann, Christoph'
'Becker, Helmut'
'Agarwal, Prabhat'
'Julian, Stephen R.'
'Friend, Richard H.'
'Hatton, Nicholas J.'
'Underhill, Allan E.'
'Kobayashi, Akiko'

_publ_contact_author
;
    ENTER NAME
 ENTER ADDRESS
;
_publ_section_title
;
 Synthesis, structure and properties of [ethylpyridinium][Ni(mnt)2]:
 evidence for an unusual magnetically ordered ground state
;
_journal_issue 8
_journal_name_full 'Journal of Materials Chemistry'
_journal_page_first 1713
_journal_paper_doi 10.1039/a903007g
_journal_volume 9
_journal_year 1999
_chemical_formula_sum 'C15 H10 N5 Ni S4'
_chemical_formula_weight 447.22
_space_group_IT_number 2
_symmetry_cell_setting triclinic
_symmetry_Int_Tables_number 2
_symmetry_space_group_name_Hall '-P 1'
_symmetry_space_group_name_H-M 'P -1'
_audit_creation_date 'Fri Mar 12 16:22:51 1999'
_audit_creation_method 'from TEXRAY.INF file'
_cell_angle_alpha 95.66(1)
_cell_angle_beta 105.00(1)
_cell_angle_gamma 99.65(1)
_cell_formula_units_Z 4
_cell_length_a 13.055(3)
_cell_length_b 16.915(3)
_cell_length_c 10.772(2)
_cell_measurement_reflns_used 0
_cell_measurement_temperature 20.0
_cell_measurement_theta_max 0.0
_cell_measurement_theta_min 0.0
_cell_volume 2239.8(8)
_computing_data_reduction teXsan
_computing_publication_material teXsan
_computing_structure_refinement teXsan
_diffrn_ambient_temperature 20.0
_diffrn_measurement_device 'Mac Science DIP-320'
_diffrn_radiation_detector IP
_diffrn_radiation_monochromator graphite
_diffrn_radiation_type 'Mo K\a'
_diffrn_radiation_wavelength 0.7107
_diffrn_reflns_av_R_equivalents 0.023
_diffrn_reflns_av_sigmaI/netI 0.056
_diffrn_reflns_limit_h_max 17
_diffrn_reflns_limit_h_min -18
_diffrn_reflns_limit_k_max 23
_diffrn_reflns_limit_k_min -24
_diffrn_reflns_limit_l_max 9
_diffrn_reflns_limit_l_min 0
_diffrn_reflns_number 9294
_diffrn_reflns_reduction_process 'Lp corrections applied'
_diffrn_reflns_theta_max 61.1
_diffrn_reflns_theta_min 0.00
_exptl_absorpt_coefficient_mu 1.246
_exptl_absorpt_correction_type none
_exptl_crystal_colour black
_exptl_crystal_density_diffrn 1.326
_exptl_crystal_density_meas ?
_exptl_crystal_description plate
_exptl_crystal_F_000 908.00
_exptl_crystal_size_max 0.50
_exptl_crystal_size_mid 0.30
_exptl_crystal_size_min 0.10
_refine_diff_density_max 1.62
_refine_diff_density_min -0.94
_refine_ls_extinction_method none
_refine_ls_goodness_of_fit_obs 0.094
_refine_ls_hydrogen_treatment noref
_refine_ls_matrix_type full
_refine_ls_number_constraints 4
_refine_ls_number_parameters 319
_refine_ls_number_reflns 6759
_refine_ls_number_restraints 0
_refine_ls_R_factor_obs 0.0683
_refine_ls_shift/esd_max 1.2342
_refine_ls_shift/esd_mean 0.0814
_refine_ls_structure_factor_coef F
_refine_ls_weighting_scheme calc
_refine_ls_wR_factor_obs 0.1067
_reflns_number_observed 6759
_reflns_number_total 9294
_reflns_observed_criterion >4.0sigma(I)
_cod_data_source_file 903007gsup1.cif
_cod_data_source_block A_TEXRAY.INF_file_is_not_p
_cod_depositor_comments
;
The following automatic conversions were performed:

'_exptl_crystal_density_meas' value 'not measured' was changed to '?'
- the value is perceived as not measured.

Automatic conversion script
Id: cif_fix_values 3008 2015-01-20 13:52:24Z robertas 
;
_cod_original_sg_symbol_H-M 'P -1         '
_cod_original_formula_sum 'C15 H10 N5 Ni S4 '
_cod_database_code 7213081

loop_
_symmetry_equiv_pos_as_xyz
x,y,z
-x,-y,-z

loop_
_atom_site_aniso_label
_atom_site_aniso_U_11
_atom_site_aniso_U_22
_atom_site_aniso_U_33
_atom_site_aniso_U_12
_atom_site_aniso_U_13
_atom_site_aniso_U_23
Ni1 0.0126(2) 0.0166(2) 0.0214(3) 0.0034(1) 0.0012(2) 0.0029(2)
Ni2 0.0131(2) 0.0168(2) 0.0225(3) 0.0035(1) 0.0014(2) 0.0031(2)
Ni3 0.0136(2) 0.0186(2) 0.0194(4) 0.0042(2) 0.0010(2) 0.0025(2)
S1 0.0135(3) 0.0168(3) 0.0267(6) 0.0043(2) 0.0011(3) 0.0036(3)
S2 0.0138(3) 0.0191(3) 0.0249(6) 0.0039(2) 0.0027(3) 0.0051(3)
S3 0.0138(3) 0.0174(3) 0.0261(6) 0.0036(2) 0.0027(3) 0.0042(3)
S4 0.0129(3) 0.0189(3) 0.0236(6) 0.0038(2) 0.0006(3) 0.0031(3)
S5 0.0164(3) 0.0175(3) 0.0231(6) 0.0040(2) 0.0024(3) 0.0039(3)
S6 0.0151(3) 0.0200(3) 0.0245(6) 0.0036(3) 0.0022(3) 0.0042(3)
S7 0.0158(3) 0.0180(3) 0.0243(6) 0.0032(3) 0.0024(3) 0.0031(3)
S8 0.0143(3) 0.0207(3) 0.0234(6) 0.0035(3) 0.0029(3) 0.0030(3)
S9 0.0154(3) 0.0213(3) 0.0210(6) 0.0049(3) 0.0025(3) 0.0052(3)
S10 0.0152(3) 0.0220(3) 0.0233(6) 0.0050(3) 0.0021(3) 0.0038(3)

loop_
_atom_site_label
_atom_site_fract_x
_atom_site_fract_y
_atom_site_fract_z
_atom_site_U_iso_or_equiv
_atom_site_thermal_displace_type
_atom_site_calc_flag
_atom_site_occupancy
_atom_site_refinement_flags
Ni1 1.05528(3) 0.06684(2) 0.66960(5) 0.0175(1) Uani d 1.00 .
Ni2 0.66218(3) 0.07092(2) 0.58388(5) 0.0181(1) Uani d 1.00 .
Ni3 1.0000 0.0000 1.0000 0.0178(2) Uani d 0.50 S
S1 1.20036(6) 0.15367(5) 0.6814(1) 0.0197(2) Uani d 1.00 .
S2 0.95535(6) 0.15607(5) 0.6384(1) 0.0196(2) Uani d 1.00 .
S3 1.15505(6) -0.02268(5) 0.6982(1) 0.0196(2) Uani d 1.00 .
S4 0.90984(6) -0.02009(5) 0.65389(10) 0.0192(2) Uani d 1.00 .
S5 0.70799(7) 0.17300(5) 0.73673(10) 0.0195(2) Uani d 1.00 .
S6 0.65862(7) 0.14606(5) 0.4343(1) 0.0204(2) Uani d 1.00 .
S7 0.65221(6) -0.00594(5) 0.72919(10) 0.0200(2) Uani d 1.00 .
S8 0.61979(6) -0.03016(5) 0.43146(10) 0.0200(2) Uani d 1.00 .
S9 0.90096(6) 0.08980(5) 0.9848(1) 0.0195(2) Uani d 1.00 .
S10 1.14442(7) 0.08720(5) 1.01144(10) 0.0206(2) Uani d 1.00 .
N1 1.2980(3) 0.3713(2) 0.6753(4) 0.0244(6) Uiso d 1.00 .
N2 0.9657(2) 0.3686(2) 0.5807(3) 0.0222(6) Uiso d 1.00 .
N3 1.1359(2) -0.2415(2) 0.7207(3) 0.0229(6) Uiso d 1.00 .
N4 0.8186(2) -0.2414(2) 0.6597(3) 0.0220(6) Uiso d 1.00 .
N5 0.7488(3) 0.3972(2) 0.7822(4) 0.0250(6) Uiso d 1.00 .
N6 0.6790(3) 0.3606(2) 0.3847(3) 0.0244(6) Uiso d 1.00 .
N7 0.5883(3) -0.2212(2) 0.7680(3) 0.0248(6) Uiso d 1.00 .
N8 0.5397(3) -0.2543(2) 0.3714(3) 0.0247(6) Uiso d 1.00 .
N9 0.9258(3) 0.3135(2) 0.9947(4) 0.0247(6) Uiso d 1.00 .
N10 1.2330(3) 0.3054(2) 0.9955(4) 0.0262(6) Uiso d 1.00 .
N11 0.9807(2) 0.4536(2) 1.2377(3) 0.0194(5) Uiso d 1.00 .
N12 0.5293(2) 0.2494(2) 1.0249(3) 0.0206(6) Uiso d 1.00 .
N13 0.5127 0.5347 0.4848 0.0446 Uiso d 0.50 .
C1 1.1545(3) 0.2420(2) 0.6595(4) 0.0190(6) Uiso d 1.00 .
C2 1.0454(3) 0.2425(2) 0.6372(4) 0.0195(6) Uiso d 1.00 .
C3 1.0628(3) -0.1097(2) 0.6919(4) 0.0179(6) Uiso d 1.00 .
C4 0.9544(3) -0.1085(2) 0.6709(4) 0.0195(6) Uiso d 1.00 .
C5 1.2335(3) 0.3141(2) 0.6669(4) 0.0195(6) Uiso d 1.00 .
C6 1.0022(3) 0.3127(2) 0.6065(4) 0.0193(6) Uiso d 1.00 .
C7 1.1037(3) -0.1828(2) 0.7060(4) 0.0198(6) Uiso d 1.00 .
C8 0.8778(3) -0.1816(2) 0.6626(4) 0.0209(6) Uiso d 1.00 .
C9 0.7123(3) 0.2540(2) 0.6511(4) 0.0172(6) Uiso d 1.00 .
C10 0.6909(3) 0.2426(2) 0.5218(4) 0.0176(6) Uiso d 1.00 .
C11 0.6175(3) -0.1011(2) 0.6423(4) 0.0168(6) Uiso d 1.00 .
C12 0.6036(3) -0.1122(2) 0.5118(4) 0.0192(6) Uiso d 1.00 .
C13 0.7343(3) 0.3336(2) 0.7255(4) 0.0219(6) Uiso d 1.00 .
C14 0.6866(3) 0.3086(2) 0.4464(4) 0.0213(6) Uiso d 1.00 .
C15 0.6020(3) -0.1677(2) 0.7097(4) 0.0199(6) Uiso d 1.00 .
C16 0.5691(3) -0.1911(2) 0.4322(4) 0.0208(6) Uiso d 1.00 .
C17 0.9906(3) 0.1774(2) 0.9886(4) 0.0206(6) Uiso d 1.00 .
C18 1.0982(3) 0.1755(2) 1.0003(4) 0.0191(6) Uiso d 1.00 .
C19 0.9537(3) 0.2521(2) 0.9904(4) 0.0206(6) Uiso d 1.00 .
C20 1.1730(3) 0.2479(2) 0.9977(4) 0.0206(6) Uiso d 1.00 .
C21 0.8874(3) 0.4368(2) 1.2720(4) 0.0203(6) Uiso d 1.00 .
C22 0.8031(3) 0.4753(2) 1.2233(4) 0.0205(6) Uiso d 1.00 .
C23 0.8143(3) 0.5307(2) 1.1371(4) 0.0219(6) Uiso d 1.00 .
C24 0.9112(3) 0.5477(2) 1.1060(4) 0.0202(6) Uiso d 1.00 .
C25 0.9948(3) 0.5082(2) 1.1591(4) 0.0196(6) Uiso d 1.00 .
C26 1.0715(3) 0.4121(2) 1.2919(4) 0.0215(6) Uiso d 1.00 .
C27 1.1465(3) 0.4599(2) 1.4182(4) 0.0230(7) Uiso d 1.00 .
C28 0.4431(3) 0.1975(2) 0.9476(4) 0.0240(7) Uiso d 1.00 .
C29 0.4487(3) 0.1194(2) 0.9123(4) 0.0228(6) Uiso d 1.00 .
C30 0.5469(3) 0.0941(2) 0.9594(4) 0.0232(7) Uiso d 1.00 .
C31 0.6353(3) 0.1496(2) 1.0397(4) 0.0255(7) Uiso d 1.00 .
C32 0.6251(3) 0.2278(2) 1.0734(4) 0.0239(7) Uiso d 1.00 .
C33 0.5213(3) 0.3358(2) 1.0606(4) 0.0209(6) Uiso d 1.00 .
C34 0.5509(3) 0.3858(2) 0.9600(5) 0.0303(7) Uiso d 1.00 .
C35 0.4702(5) 0.5374(4) 0.3698(7) 0.0411(7) Uiso d 0.75 .
C36 0.3989(7) 0.4704(5) 0.2695(9) 0.0586(6) Uiso d 0.75 .
C37 0.3730(5) 0.4095(4) 0.2966(7) 0.0385(8) Uiso d 0.75 .
C38 0.4195(4) 0.3942(3) 0.4247(6) 0.0239(8) Uiso d 0.75 .
C39 0.5127(4) 0.5347(3) 0.4848(5) 0.0446(8) Uiso d 0.50 .
H1 0.8796 0.3972 1.3309 0.0267 Uiso calc 1.00 .
H2 0.7365 0.4628 1.2439 0.0269 Uiso calc 1.00 .
H3 0.7565 0.5582 1.1066 0.0286 Uiso calc 1.00 .
H4 0.9204 0.5854 1.0453 0.0290 Uiso calc 1.00 .
H5 1.0633 0.5218 1.1440 0.0276 Uiso calc 1.00 .
H6 1.0403 0.3590 1.3072 0.0259 Uiso calc 1.00 .
H7 1.1101 0.4043 1.2294 0.0259 Uiso calc 1.00 .
H8 1.2035 0.4336 1.4525 0.0290 Uiso calc 1.00 .
H9 1.1765 0.5128 1.4030 0.0290 Uiso calc 1.00 .
H10 1.1070 0.4672 1.4808 0.0290 Uiso calc 1.00 .
H11 0.3759 0.2156 0.9152 0.0300 Uiso calc 1.00 .
H12 0.3867 0.0814 0.8569 0.0327 Uiso calc 1.00 .
H13 0.5524 0.0390 0.9345 0.0321 Uiso calc 1.00 .
H14 0.7026 0.1326 1.0715 0.0318 Uiso calc 1.00 .
H15 0.6854 0.2666 1.1295 0.0310 Uiso calc 1.00 .
H16 0.4482 0.3370 1.0615 0.0302 Uiso calc 1.00 .
H17 0.5683 0.3570 1.1441 0.0302 Uiso calc 1.00 .
H18 0.6229 0.3837 0.9578 0.0357 Uiso calc 1.00 .
H19 0.5028 0.3633 0.8748 0.0357 Uiso calc 1.00 .
H20 0.5447 0.4400 0.9794 0.0357 Uiso calc 1.00 .

loop_
_atom_type_symbol
_atom_type_oxidation_number
_atom_type_number_in_cell
_atom_type_scat_dispersion_real
_atom_type_scat_dispersion_imag
_atom_type_scat_source
Ni 0 4 0.339 1.112
;International Tables for Crystallography
(1992, Vol. C, Tables 4.2.6.8 and 6.1.1.1)
;
S 0 16 0.125 0.123
;International Tables for Crystallography
(1992, Vol. C, Tables 4.2.6.8 and 6.1.1.1)
;
N 0 20 0.006 0.003
;International Tables for Crystallography
(1992, Vol. C, Tables 4.2.6.8 and 6.1.1.1)
;
C 0 60 0.003 0.002
;International Tables for Crystallography
(1992, Vol. C, Tables 4.2.6.8 and 6.1.1.1)
;
H 0 40 0.000 0.000
;International Tables for Crystallography
(1992, Vol. C, Table 6.1.1.2)
;

loop_
_geom_angle_atom_site_label_1
_geom_angle_atom_site_label_2
_geom_angle_atom_site_label_3
_geom_angle
_geom_angle_site_symmetry_1
_geom_angle_site_symmetry_2
_geom_angle_site_symmetry_3
_geom_angle_publ_flag
S1 NI1 S2 92.69(4) 1_555 1_555 1_555 yes
S1 NI1 S3 87.25(4) 1_555 1_555 1_555 yes
S1 NI1 S4 178.91(4) 1_555 1_555 1_555 yes
S2 NI1 S3 179.29(5) 1_555 1_555 1_555 yes
S2 NI1 S4 87.19(4) 1_555 1_555 1_555 yes
S3 NI1 S4 92.86(4) 1_555 1_555 1_555 yes
S5 NI2 S6 93.27(4) 1_555 1_555 1_555 yes
S5 NI2 S7 87.76(4) 1_555 1_555 1_555 yes
S5 NI2 S8 178.87(4) 1_555 1_555 1_555 yes
S6 NI2 S7 175.53(4) 1_555 1_555 1_555 yes
S6 NI2 S8 86.42(4) 1_555 1_555 1_555 yes
S7 NI2 S8 92.63(4) 1_555 1_555 1_555 yes
S9 NI3 S9 180.0 1_555 1_555 2_757 yes
S9 NI3 S10 93.11(3) 1_555 1_555 1_555 yes
S9 NI3 S10 86.89(3) 1_555 1_555 2_757 yes
S9 NI3 S10 86.89(3) 2_757 1_555 1_555 yes
S9 NI3 S10 93.11(3) 2_757 1_555 2_757 yes
S10 NI3 S10 180.0 1_555 1_555 2_757 yes
NI1 S1 C1 103.3(1) 1_555 1_555 1_555 yes
NI1 S2 C2 103.3(1) 1_555 1_555 1_555 yes
NI1 S3 C3 102.6(1) 1_555 1_555 1_555 yes
NI1 S4 C4 103.4(1) 1_555 1_555 1_555 yes
NI2 S5 C9 102.1(1) 1_555 1_555 1_555 yes
NI2 S6 C10 102.2(1) 1_555 1_555 1_555 yes
NI2 S7 C11 103.1(1) 1_555 1_555 1_555 yes
NI2 S8 C12 103.1(1) 1_555 1_555 1_555 yes
NI3 S9 C17 103.1(1) 1_555 1_555 1_555 yes
NI3 S10 C18 102.6(1) 1_555 1_555 1_555 yes
C21 N11 C25 121.5(3) 1_555 1_555 1_555 yes
C21 N11 C26 119.6(3) 1_555 1_555 1_555 yes
C21 N11 H1 24.7(2) 1_555 1_555 1_555 no
C21 N11 H5 146.2(3) 1_555 1_555 1_555 no
C21 N11 H6 95.5(2) 1_555 1_555 1_555 no
C21 N11 H7 140.0(2) 1_555 1_555 1_555 no
C25 N11 C26 118.9(3) 1_555 1_555 1_555 yes
C25 N11 H1 146.2(3) 1_555 1_555 1_555 no
C25 N11 H5 24.8(2) 1_555 1_555 1_555 no
C25 N11 H6 141.4(3) 1_555 1_555 1_555 no
C25 N11 H7 96.5(2) 1_555 1_555 1_555 no
C26 N11 H1 94.8(2) 1_555 1_555 1_555 no
C26 N11 H5 94.1(2) 1_555 1_555 1_555 no
C26 N11 H6 27.2(1) 1_555 1_555 1_555 no
C26 N11 H7 26.3(2) 1_555 1_555 1_555 no
H1 N11 H5 170.5(2) 1_555 1_555 1_555 no
H1 N11 H6 71.4(1) 1_555 1_555 1_555 no
H1 N11 H7 116.5(1) 1_555 1_555 1_555 no
H5 N11 H6 118.0(1) 1_555 1_555 1_555 no
H5 N11 H7 73.0(1) 1_555 1_555 1_555 no
H6 N11 H7 45.10(6) 1_555 1_555 1_555 no
C28 N12 C32 122.6(3) 1_555 1_555 1_555 yes
C28 N12 C33 119.4(3) 1_555 1_555 1_555 yes
C28 N12 H11 24.8(2) 1_555 1_555 1_555 no
C28 N12 H15 146.9(3) 1_555 1_555 1_555 no
C28 N12 H16 95.7(2) 1_555 1_555 1_555 no
C28 N12 H17 140.3(3) 1_555 1_555 1_555 no
C32 N12 C33 117.9(3) 1_555 1_555 1_555 yes
C32 N12 H11 147.5(2) 1_555 1_555 1_555 no
C32 N12 H15 24.2(2) 1_555 1_555 1_555 no
C32 N12 H16 139.6(3) 1_555 1_555 1_555 no
C32 N12 H17 95.1(2) 1_555 1_555 1_555 no
C33 N12 H11 94.6(2) 1_555 1_555 1_555 no
C33 N12 H15 93.7(2) 1_555 1_555 1_555 no
C33 N12 H16 26.7(1) 1_555 1_555 1_555 no
C33 N12 H17 26.0(2) 1_555 1_555 1_555 no
H11 N12 H15 171.7(2) 1_555 1_555 1_555 no
H11 N12 H16 71.56(10) 1_555 1_555 1_555 no
H11 N12 H17 116.6(1) 1_555 1_555 1_555 no
H15 N12 H16 116.4(1) 1_555 1_555 1_555 no
H15 N12 H17 71.39(10) 1_555 1_555 1_555 no
H16 N12 H17 45.02(6) 1_555 1_555 1_555 no
N13 N13 C35 112.2(3) 2_666 1_555 1_555 yes
N13 N13 C35 33.4(2) 2_666 1_555 2_666 yes
N13 N13 C38 125.0(2) 2_666 1_555 2_666 yes
C35 N13 C35 145.5(2) 1_555 1_555 2_666 yes
C35 N13 C38 122.8(4) 1_555 1_555 2_666 yes
C35 N13 C38 91.7(3) 2_666 1_555 2_666 yes
S1 C1 C2 120.1(3) 1_555 1_555 1_555 yes
S1 C1 C5 117.5(3) 1_555 1_555 1_555 yes
C2 C1 C5 122.3(3) 1_555 1_555 1_555 yes
S2 C2 C1 120.5(3) 1_555 1_555 1_555 yes
S2 C2 C6 117.4(3) 1_555 1_555 1_555 yes
C1 C2 C6 122.0(3) 1_555 1_555 1_555 yes
S3 C3 C4 120.9(3) 1_555 1_555 1_555 yes
S3 C3 C7 117.0(2) 1_555 1_555 1_555 yes
C4 C3 C7 122.1(3) 1_555 1_555 1_555 yes
S4 C4 C3 120.3(3) 1_555 1_555 1_555 yes
S4 C4 C8 119.2(3) 1_555 1_555 1_555 yes
C3 C4 C8 120.5(3) 1_555 1_555 1_555 yes
N1 C5 C1 178.4(4) 1_555 1_555 1_555 yes
N2 C6 C2 178.8(4) 1_555 1_555 1_555 yes
N3 C7 C3 178.1(4) 1_555 1_555 1_555 yes
N4 C8 C4 177.5(4) 1_555 1_555 1_555 yes
S5 C9 C10 121.2(3) 1_555 1_555 1_555 yes
S5 C9 C13 116.6(3) 1_555 1_555 1_555 yes
C10 C9 C13 122.1(3) 1_555 1_555 1_555 yes
S6 C10 C9 121.1(3) 1_555 1_555 1_555 yes
S6 C10 C14 116.1(3) 1_555 1_555 1_555 yes
C9 C10 C14 122.7(3) 1_555 1_555 1_555 yes
S7 C11 C12 120.8(3) 1_555 1_555 1_555 yes
S7 C11 C15 118.0(3) 1_555 1_555 1_555 yes
C12 C11 C15 121.2(3) 1_555 1_555 1_555 yes
S8 C12 C11 120.3(3) 1_555 1_555 1_555 yes
S8 C12 C16 116.4(3) 1_555 1_555 1_555 yes
C11 C12 C16 123.2(3) 1_555 1_555 1_555 yes
N5 C13 C9 177.9(4) 1_555 1_555 1_555 yes
N6 C14 C10 177.5(4) 1_555 1_555 1_555 yes
N7 C15 C11 178.0(4) 1_555 1_555 1_555 yes
N8 C16 C12 178.0(4) 1_555 1_555 1_555 yes
S9 C17 C18 120.0(3) 1_555 1_555 1_555 yes
S9 C17 C19 118.6(3) 1_555 1_555 1_555 yes
C18 C17 C19 121.2(3) 1_555 1_555 1_555 yes
S10 C18 C17 121.2(3) 1_555 1_555 1_555 yes
S10 C18 C20 118.4(3) 1_555 1_555 1_555 yes
C17 C18 C20 120.4(3) 1_555 1_555 1_555 yes
N9 C19 C17 178.3(4) 1_555 1_555 1_555 yes
N10 C20 C18 179.5(4) 1_555 1_555 1_555 yes
N11 C21 C22 120.1(3) 1_555 1_555 1_555 yes
N11 C21 H1 119.9(3) 1_555 1_555 1_555 no
N11 C21 H2 143.4(3) 1_555 1_555 1_555 no
C22 C21 H1 120.0(3) 1_555 1_555 1_555 no
C22 C21 H2 23.4(2) 1_555 1_555 1_555 no
H1 C21 H2 96.7(2) 1_555 1_555 1_555 no
C21 C22 C23 119.6(3) 1_555 1_555 1_555 yes
C21 C22 H1 24.3(2) 1_555 1_555 1_555 no
C21 C22 H2 121.2(4) 1_555 1_555 1_555 no
C21 C22 H3 143.9(3) 1_555 1_555 1_555 no
C23 C22 H1 143.9(3) 1_555 1_555 1_555 no
C23 C22 H2 119.2(3) 1_555 1_555 1_555 no
C23 C22 H3 24.3(2) 1_555 1_555 1_555 no
H1 C22 H2 96.9(3) 1_555 1_555 1_555 no
H1 C22 H3 168.2(2) 1_555 1_555 1_555 no
H2 C22 H3 95.0(2) 1_555 1_555 1_555 no
C22 C23 C24 118.9(3) 1_555 1_555 1_555 yes
C22 C23 H2 24.0(2) 1_555 1_555 1_555 no
C22 C23 H3 118.7(4) 1_555 1_555 1_555 no
C22 C23 H4 143.0(3) 1_555 1_555 1_555 no
C24 C23 H2 142.8(3) 1_555 1_555 1_555 no
C24 C23 H3 122.3(4) 1_555 1_555 1_555 no
C24 C23 H4 24.2(2) 1_555 1_555 1_555 no
H2 C23 H3 94.8(3) 1_555 1_555 1_555 no
H2 C23 H4 167.0(2) 1_555 1_555 1_555 no
H3 C23 H4 98.2(3) 1_555 1_555 1_555 no
C23 C24 C25 119.6(3) 1_555 1_555 1_555 yes
C23 C24 H3 23.1(2) 1_555 1_555 1_555 no
C23 C24 H4 120.3(3) 1_555 1_555 1_555 no
C23 C24 H5 142.7(3) 1_555 1_555 1_555 no
C25 C24 H3 142.6(3) 1_555 1_555 1_555 no
C25 C24 H4 120.1(3) 1_555 1_555 1_555 no
C25 C24 H5 23.3(2) 1_555 1_555 1_555 no
H3 C24 H4 97.2(2) 1_555 1_555 1_555 no
H3 C24 H5 165.6(2) 1_555 1_555 1_555 no
H4 C24 H5 97.0(2) 1_555 1_555 1_555 no
N11 C25 C24 120.3(3) 1_555 1_555 1_555 yes
N11 C25 H4 144.2(3) 1_555 1_555 1_555 no
N11 C25 H5 118.8(3) 1_555 1_555 1_555 no
C24 C25 H4 24.0(2) 1_555 1_555 1_555 no
C24 C25 H5 120.8(4) 1_555 1_555 1_555 no
H4 C25 H5 97.0(3) 1_555 1_555 1_555 no
N11 C26 C27 111.4(3) 1_555 1_555 1_555 yes
N11 C26 H6 108.0(3) 1_555 1_555 1_555 no
N11 C26 H7 109.5(4) 1_555 1_555 1_555 no
N11 C26 H8 136.7(3) 1_555 1_555 1_555 no
N11 C26 H9 96.8(2) 1_555 1_555 1_555 no
N11 C26 H10 96.5(2) 1_555 1_555 1_555 no
C27 C26 H6 109.4(4) 1_555 1_555 1_555 no
C27 C26 H7 110.8(3) 1_555 1_555 1_555 no
C27 C26 H8 25.3(1) 1_555 1_555 1_555 no
C27 C26 H9 26.4(2) 1_555 1_555 1_555 no
C27 C26 H10 26.0(2) 1_555 1_555 1_555 no
H6 C26 H7 107.5(3) 1_555 1_555 1_555 no
H6 C26 H8 95.8(3) 1_555 1_555 1_555 no
H6 C26 H9 135.9(3) 1_555 1_555 1_555 no
H6 C26 H10 95.7(3) 1_555 1_555 1_555 no
H7 C26 H8 96.3(2) 1_555 1_555 1_555 no
H7 C26 H9 97.2(2) 1_555 1_555 1_555 no
H7 C26 H10 136.8(3) 1_555 1_555 1_555 no
H8 C26 H9 44.49(8) 1_555 1_555 1_555 no
H8 C26 H10 44.39(8) 1_555 1_555 1_555 no
H9 C26 H10 44.50(8) 1_555 1_555 1_555 no
C26 C27 H6 26.5(2) 1_555 1_555 1_555 no
C26 C27 H7 25.7(2) 1_555 1_555 1_555 no
C26 C27 H8 111.4(3) 1_555 1_555 1_555 no
C26 C27 H9 109.2(4) 1_555 1_555 1_555 no
C26 C27 H10 110.3(3) 1_555 1_555 1_555 no
H6 C27 H7 44.39(8) 1_555 1_555 1_555 no
H6 C27 H8 96.9(2) 1_555 1_555 1_555 no
H6 C27 H9 135.7(3) 1_555 1_555 1_555 no
H6 C27 H10 96.2(2) 1_555 1_555 1_555 no
H7 C27 H8 96.6(3) 1_555 1_555 1_555 no
H7 C27 H9 96.1(3) 1_555 1_555 1_555 no
H7 C27 H10 135.9(3) 1_555 1_555 1_555 no
H8 C27 H9 109.0(3) 1_555 1_555 1_555 no
H8 C27 H10 109.3(4) 1_555 1_555 1_555 no
H9 C27 H10 107.6(3) 1_555 1_555 1_555 no
N12 C28 C29 120.6(3) 1_555 1_555 1_555 yes
N12 C28 H11 119.9(3) 1_555 1_555 1_555 no
N12 C28 H12 144.5(3) 1_555 1_555 1_555 no
C29 C28 H11 119.6(4) 1_555 1_555 1_555 no
C29 C28 H12 23.9(2) 1_555 1_555 1_555 no
H11 C28 H12 95.6(2) 1_555 1_555 1_555 no
C28 C29 C30 119.0(3) 1_555 1_555 1_555 yes
C28 C29 H11 24.6(2) 1_555 1_555 1_555 no
C28 C29 H12 121.1(4) 1_555 1_555 1_555 no
C28 C29 H13 142.9(3) 1_555 1_555 1_555 no
C30 C29 H11 143.6(3) 1_555 1_555 1_555 no
C30 C29 H12 119.9(3) 1_555 1_555 1_555 no
C30 C29 H13 23.9(2) 1_555 1_555 1_555 no
H11 C29 H12 96.5(3) 1_555 1_555 1_555 no
H11 C29 H13 167.5(2) 1_555 1_555 1_555 no
H12 C29 H13 96.0(2) 1_555 1_555 1_555 no
C29 C30 C31 119.1(3) 1_555 1_555 1_555 yes
C29 C30 H12 23.9(2) 1_555 1_555 1_555 no
C29 C30 H13 119.9(3) 1_555 1_555 1_555 no
C29 C30 H14 143.3(3) 1_555 1_555 1_555 no
C31 C30 H12 143.0(3) 1_555 1_555 1_555 no
C31 C30 H13 121.0(4) 1_555 1_555 1_555 no
C31 C30 H14 24.2(2) 1_555 1_555 1_555 no
H12 C30 H13 96.0(2) 1_555 1_555 1_555 no
H12 C30 H14 167.2(2) 1_555 1_555 1_555 no
H13 C30 H14 96.7(2) 1_555 1_555 1_555 no
C30 C31 C32 119.6(4) 1_555 1_555 1_555 yes
C30 C31 H13 23.7(2) 1_555 1_555 1_555 no
C30 C31 H14 119.4(4) 1_555 1_555 1_555 no
C30 C31 H15 143.6(3) 1_555 1_555 1_555 no
C32 C31 H13 143.3(3) 1_555 1_555 1_555 no
C32 C31 H14 121.0(4) 1_555 1_555 1_555 no
C32 C31 H15 24.0(2) 1_555 1_555 1_555 no
H13 C31 H14 95.7(3) 1_555 1_555 1_555 no
H13 C31 H15 167.3(2) 1_555 1_555 1_555 no
H14 C31 H15 97.0(3) 1_555 1_555 1_555 no
N12 C32 C31 119.1(3) 1_555 1_555 1_555 yes
N12 C32 H14 142.8(3) 1_555 1_555 1_555 no
N12 C32 H15 120.5(3) 1_555 1_555 1_555 no
C31 C32 H14 23.7(2) 1_555 1_555 1_555 no
C31 C32 H15 120.4(4) 1_555 1_555 1_555 no
H14 C32 H15 96.7(3) 1_555 1_555 1_555 no
N12 C33 C34 109.2(3) 1_555 1_555 1_555 yes
N12 C33 H16 108.6(3) 1_555 1_555 1_555 no
N12 C33 H17 109.9(3) 1_555 1_555 1_555 no
N12 C33 H18 95.1(2) 1_555 1_555 1_555 no
N12 C33 H19 94.5(2) 1_555 1_555 1_555 no
N12 C33 H20 134.6(3) 1_555 1_555 1_555 no
C34 C33 H16 109.8(3) 1_555 1_555 1_555 no
C34 C33 H17 110.3(3) 1_555 1_555 1_555 no
C34 C33 H18 25.9(2) 1_555 1_555 1_555 no
C34 C33 H19 26.2(2) 1_555 1_555 1_555 no
C34 C33 H20 25.4(2) 1_555 1_555 1_555 no
H16 C33 H17 109.1(4) 1_555 1_555 1_555 no
H16 C33 H18 135.6(3) 1_555 1_555 1_555 no
H16 C33 H19 95.6(3) 1_555 1_555 1_555 no
H16 C33 H20 95.9(2) 1_555 1_555 1_555 no
H17 C33 H18 96.5(2) 1_555 1_555 1_555 no
H17 C33 H19 136.5(3) 1_555 1_555 1_555 no
H17 C33 H20 96.6(2) 1_555 1_555 1_555 no
H18 C33 H19 44.29(9) 1_555 1_555 1_555 no
H18 C33 H20 44.35(8) 1_555 1_555 1_555 no
H19 C33 H20 44.26(8) 1_555 1_555 1_555 no
C33 C34 H16 26.0(2) 1_555 1_555 1_555 no
C33 C34 H17 25.5(2) 1_555 1_555 1_555 no
C33 C34 H18 109.8(4) 1_555 1_555 1_555 no
C33 C34 H19 109.6(4) 1_555 1_555 1_555 no
C33 C34 H20 110.7(4) 1_555 1_555 1_555 no
H16 C34 H17 44.3(1) 1_555 1_555 1_555 no
H16 C34 H18 135.8(4) 1_555 1_555 1_555 no
H16 C34 H19 95.6(3) 1_555 1_555 1_555 no
H16 C34 H20 96.3(3) 1_555 1_555 1_555 no
H17 C34 H18 96.3(3) 1_555 1_555 1_555 no
H17 C34 H19 135.2(3) 1_555 1_555 1_555 no
H17 C34 H20 96.9(3) 1_555 1_555 1_555 no
H18 C34 H19 107.9(5) 1_555 1_555 1_555 no
H18 C34 H20 109.9(4) 1_555 1_555 1_555 no
H19 C34 H20 108.8(4) 1_555 1_555 1_555 no
N13 C35 N13 34.5(2) 1_555 1_555 2_666 yes
N13 C35 C36 127.9(6) 1_555 1_555 1_555 yes
N13 C35 C37 102.7(4) 1_555 1_555 1_555 yes
N13 C35 C36 93.4(5) 2_666 1_555 1_555 yes
N13 C35 C37 68.2(3) 2_666 1_555 1_555 yes
C36 C35 C37 25.3(4) 1_555 1_555 1_555 yes
C35 C36 C37 120.3(8) 1_555 1_555 1_555 yes
C35 C36 C38 86.1(5) 1_555 1_555 1_555 yes
C37 C36 C38 34.4(5) 1_555 1_555 1_555 yes
C35 C37 C36 34.4(5) 1_555 1_555 1_555 yes
C35 C37 C38 85.0(4) 1_555 1_555 1_555 yes
C36 C37 C38 119.1(7) 1_555 1_555 1_555 yes
N13 C38 C36 88.8(3) 2_666 1_555 1_555 yes
N13 C38 C37 115.0(4) 2_666 1_555 1_555 yes
C36 C38 C37 26.4(3) 1_555 1_555 1_555 yes
N13 C39 C35 112.2(6) 2_666 1_555 1_555 yes
N13 C39 C35 33.4(4) 2_666 1_555 2_666 yes
N13 C39 C38 125.0(7) 2_666 1_555 2_666 yes
C35 C39 C35 145.5(4) 1_555 1_555 2_666 yes
C35 C39 C38 122.8(5) 1_555 1_555 2_666 yes
C35 C39 C38 91.7(4) 2_666 1_555 2_666 yes

loop_
_geom_bond_atom_site_label_1
_geom_bond_atom_site_label_2
_geom_bond_distance
_geom_bond_site_symmetry_1
_geom_bond_site_symmetry_2
_geom_bond_publ_flag
NI1 S1 2.1602(9) 1_555 1_555 yes
NI1 S2 2.1508(9) 1_555 1_555 yes
NI1 S3 2.1518(9) 1_555 1_555 yes
NI1 S4 2.1550(9) 1_555 1_555 yes
NI2 S5 2.152(1) 1_555 1_555 yes
NI2 S6 2.145(1) 1_555 1_555 yes
NI2 S7 2.147(1) 1_555 1_555 yes
NI2 S8 2.141(1) 1_555 1_555 yes
NI3 S9 2.1458(8) 1_555 1_555 yes
NI3 S9 2.1458(8) 1_555 2_757 yes
NI3 S10 2.1580(9) 1_555 1_555 yes
NI3 S10 2.1580(9) 1_555 2_757 yes
S1 C1 1.716(3) 1_555 1_555 yes
S2 C2 1.719(3) 1_555 1_555 yes
S3 C3 1.721(3) 1_555 1_555 yes
S4 C4 1.703(4) 1_555 1_555 yes
S5 C9 1.727(4) 1_555 1_555 yes
S6 C10 1.730(3) 1_555 1_555 yes
S7 C11 1.706(3) 1_555 1_555 yes
S8 C12 1.718(4) 1_555 1_555 yes
S9 C17 1.717(3) 1_555 1_555 yes
S10 C18 1.705(3) 1_555 1_555 yes
N1 C5 1.150(4) 1_555 1_555 yes
N2 C6 1.154(4) 1_555 1_555 yes
N3 C7 1.152(4) 1_555 1_555 yes
N4 C8 1.158(4) 1_555 1_555 yes
N5 C13 1.144(5) 1_555 1_555 yes
N6 C14 1.156(5) 1_555 1_555 yes
N7 C15 1.166(5) 1_555 1_555 yes
N8 C16 1.147(4) 1_555 1_555 yes
N9 C19 1.156(4) 1_555 1_555 yes
N10 C20 1.149(5) 1_555 1_555 yes
N11 C21 1.355(5) 1_555 1_555 yes
N11 C25 1.334(5) 1_555 1_555 yes
N11 C26 1.497(5) 1_555 1_555 yes
N12 C28 1.331(4) 1_555 1_555 yes
N12 C32 1.350(5) 1_555 1_555 yes
N12 C33 1.502(4) 1_555 1_555 yes
N13 N13 1.264 1_555 2_666 yes
N13 C35 1.228(7) 1_555 1_555 yes
N13 C35 2.068(7) 1_555 2_666 yes
N13 C38 1.464(5) 1_555 2_666 yes
C1 C2 1.383(5) 1_555 1_555 yes
C1 C5 1.441(4) 1_555 1_555 yes
C2 C6 1.430(5) 1_555 1_555 yes
C3 C4 1.378(5) 1_555 1_555 yes
C3 C7 1.432(4) 1_555 1_555 yes
C4 C8 1.433(5) 1_555 1_555 yes
C9 C10 1.334(6) 1_555 1_555 yes
C9 C13 1.441(5) 1_555 1_555 yes
C10 C14 1.444(5) 1_555 1_555 yes
C11 C12 1.360(6) 1_555 1_555 yes
C11 C15 1.414(5) 1_555 1_555 yes
C12 C16 1.446(5) 1_555 1_555 yes
C17 C18 1.384(5) 1_555 1_555 yes
C17 C19 1.427(5) 1_555 1_555 yes
C18 C20 1.441(4) 1_555 1_555 yes
C21 C22 1.386(5) 1_555 1_555 yes
C22 C23 1.399(5) 1_555 1_555 yes
C23 C24 1.382(5) 1_555 1_555 yes
C24 C25 1.401(5) 1_555 1_555 yes
C26 C27 1.513(5) 1_555 1_555 yes
C28 C29 1.357(5) 1_555 1_555 yes
C29 C30 1.406(5) 1_555 1_555 yes
C30 C31 1.386(5) 1_555 1_555 yes
C31 C32 1.374(5) 1_555 1_555 yes
C33 C34 1.525(6) 1_555 1_555 yes
C35 C36 1.48(1) 1_555 1_555 yes
C35 C37 2.266(9) 1_555 1_555 yes
C36 C37 1.12(1) 1_555 1_555 yes
C36 C38 2.20(1) 1_555 1_555 yes
C37 C38 1.424(9) 1_555 1_555 yes

loop_
_geom_contact_atom_site_label_1
_geom_contact_atom_site_label_2
_geom_contact_distance
_geom_contact_site_symmetry_1
_geom_contact_site_symmetry_2
NI1 S10 3.526(1) 1_555 1_555
NI2 C12 3.562(4) 1_555 2_656
NI2 S8 3.587(1) 1_555 2_656
NI3 S4 3.570(1) 1_555 1_555
NI3 S4 3.570(1) 1_555 2_757
S1 C16 3.518(4) 1_555 2_756
S1 C28 3.592(4) 1_555 1_655
S2 C3 3.504(4) 1_555 2_756
S3 S8 3.589(1) 1_555 2_756
S5 C19 3.585(4) 1_555 1_555
S6 C11 3.417(3) 1_555 2_656
S6 C15 3.451(4) 1_555 2_656
S6 C12 3.581(4) 1_555 2_656
S7 C30 3.552(4) 1_555 1_555
S9 C3 3.367(4) 1_555 2_757
S9 C7 3.560(4) 1_555 2_757
N1 N8 3.227(5) 1_555 2_756
N1 C23 3.267(5) 1_555 2_767
N1 C22 3.318(5) 1_555 2_767
N1 C35 3.335(8) 1_555 2_766
N1 C38 3.488(7) 1_555 1_655
N1 C27 3.578(5) 1_555 1_554
N2 C25 3.194(5) 1_555 2_767
N2 N11 3.284(4) 1_555 2_767
N2 C24 3.385(5) 1_555 2_767
N2 C27 3.463(5) 1_555 2_767
N2 C14 3.485(5) 1_555 1_555
N2 C21 3.508(4) 1_555 2_767
N2 N3 3.516(4) 1_555 2_756
N2 C27 3.531(5) 1_555 1_554
N2 C21 3.581(5) 1_555 1_554
N3 C21 3.276(4) 1_555 2_757
N3 C32 3.284(5) 1_555 2_757
N3 C31 3.414(5) 1_555 2_757
N3 C6 3.503(5) 1_555 2_756
N3 C14 3.540(5) 1_555 2_756
N3 C26 3.577(4) 1_555 2_757
N4 C15 3.417(5) 1_555 1_555
N4 C26 3.460(5) 1_555 2_757
N4 C5 3.461(5) 1_555 2_756
N4 C38 3.542(6) 1_555 2_656
N4 C18 3.544(5) 1_555 2_757
N4 C1 3.546(5) 1_555 2_756
N4 N7 3.549(5) 1_555 1_555
N5 C36 3.190(10) 1_555 2_666
N5 C25 3.327(5) 1_555 2_767
N5 C35 3.327(8) 1_555 2_666
N5 N9 3.404(5) 1_555 1_555
N5 C34 3.585(6) 1_555 1_555
N6 C22 3.238(5) 1_555 1_554
N6 C21 3.374(5) 1_555 1_554
N6 C33 3.508(5) 1_555 1_554
N6 C27 3.581(5) 1_555 2_767
N7 N12 3.050(5) 1_555 2_657
N7 C28 3.190(6) 1_555 2_657
N7 C33 3.219(5) 1_555 2_657
N7 C37 3.342(7) 1_555 2_656
N7 C38 3.389(6) 1_555 2_656
N7 N10 3.566(5) 1_555 2_757
N7 C20 3.594(5) 1_555 2_757
N8 C9 3.238(5) 1_555 2_656
N8 C5 3.393(5) 1_555 2_756
N8 C38 3.399(6) 1_555 2_656
N8 C13 3.445(5) 1_555 2_656
N8 C35 3.485(7) 1_555 1_545
N8 C10 3.518(5) 1_555 2_656
N9 N11 3.197(4) 1_555 1_555
N9 C24 3.352(5) 1_555 2_767
N9 C26 3.374(5) 1_555 1_555
N9 C13 3.392(5) 1_555 1_555
N9 C25 3.439(4) 1_555 1_555
N10 C23 3.318(5) 1_555 2_767
N10 C37 3.419(8) 1_555 1_656
N10 C24 3.457(5) 1_555 2_767
N10 C1 3.499(5) 1_555 1_555
N10 C5 3.559(6) 1_555 1_555
N10 C33 3.582(5) 1_555 1_655
C1 C8 3.415(6) 1_555 2_756
C1 C20 3.578(6) 1_555 1_555
C5 C23 3.446(5) 1_555 2_767
C6 C24 3.506(5) 1_555 2_767
C8 C18 3.552(6) 1_555 2_757
C9 C16 3.497(5) 1_555 2_656
C10 C16 3.533(5) 1_555 2_656
C24 C25 3.497(6) 1_555 2_767
C25 C25 3.451(8) 1_555 2_767
C30 C30 3.492(7) 1_555 2_657
